data_4061569
_journal_name_full Organometallics
_journal_paper_doi 10.1021/om050362l
_journal_year 2005
_chemical_formula_sum 'C60 H108 O2 Si4'
_chemical_formula_weight 973.82
_space_group_IT_number 60
_symmetry_cell_setting orthorhombic
_symmetry_space_group_name_Hall '-P 2n 2ab'
_symmetry_space_group_name_H-M 'P b c n'
_cell_angle_alpha 90.00
_cell_angle_beta 90.00
_cell_angle_gamma 90.00
_cell_formula_units_Z 12
_cell_length_a 57.045(10)
_cell_length_b 10.814(2)
_cell_length_c 28.405(5)
_cell_measurement_temperature 123(2)
_cell_volume 17523(5)
_diffrn_ambient_temperature 123(2)
_exptl_crystal_density_diffrn 1.107
_cod_database_code 4061569

loop_
_symmetry_equiv_pos_as_xyz
'x, y, z'
'-x+1/2, -y+1/2, z+1/2'
'x+1/2, -y+1/2, -z'
'-x, y, -z+1/2'
'-x, -y, -z'
'x-1/2, y-1/2, -z-1/2'
'-x-1/2, y-1/2, z'
'x, -y, z-1/2'

loop_
_atom_site_label
_atom_site_type_symbol
_atom_site_fract_x
_atom_site_fract_y
_atom_site_fract_z
_atom_site_U_iso_or_equiv
_atom_site_adp_type
_atom_site_occupancy
_atom_site_symmetry_multiplicity
_atom_site_calc_flag
_atom_site_refinement_flags
_atom_site_disorder_assembly
_atom_site_disorder_group
C1 C 0.16812(7) 0.9139(4) 0.20348(14) 0.0157(8) Uani 1 1 d . . .
C2 C 0.19394(7) 0.9412(4) 0.18525(15) 0.0172(9) Uani 1 1 d . . .
C3 C 0.19608(7) 0.8944(4) 0.14088(14) 0.0174(9) Uani 1 1 d . . .
C4 C 0.14164(7) 0.7390(4) 0.12282(14) 0.0184(9) Uani 1 1 d . . .
C5 C 0.14016(7) 0.6594(4) 0.16033(14) 0.0172(9) Uani 1 1 d . . .
C6 C 0.16484(7) 0.6631(3) 0.18674(14) 0.0154(8) Uani 1 1 d . . .
C7 C 0.16908(6) 0.5885(3) 0.36625(14) 0.0129(8) Uani 1 1 d . . .
C8 C 0.19509(7) 0.5606(4) 0.38369(15) 0.0176(9) Uani 1 1 d . . .
C9 C 0.19723(7) 0.6079(4) 0.42858(14) 0.0153(8) Uani 1 1 d . . .
C10 C 0.14256(7) 0.7586(4) 0.44764(14) 0.0158(8) Uani 1 1 d . . .
C11 C 0.14073(7) 0.8397(4) 0.41072(15) 0.0171(9) Uani 1 1 d . . .
C12 C 0.16527(6) 0.8382(3) 0.38330(14) 0.0151(8) Uani 1 1 d . . .
C13 C 0.14981(7) 1.0224(4) 0.20241(15) 0.0181(9) Uani 1 1 d . . .
C14 C 0.12522(7) 0.9670(4) 0.20759(16) 0.0233(10) Uani 1 1 d . . .
H14A H 0.1241 0.9235 0.2378 0.035 Uiso 1 1 calc R . .
H14B H 0.1223 0.9087 0.1818 0.035 Uiso 1 1 calc R . .
H14C H 0.1135 1.0334 0.2065 0.035 Uiso 1 1 calc R . .
C15 C 0.15203(8) 1.1218(4) 0.24086(16) 0.0238(10) Uani 1 1 d . . .
H15A H 0.1382 1.1754 0.2402 0.036 Uiso 1 1 calc R . .
H15B H 0.1661 1.1714 0.2352 0.036 Uiso 1 1 calc R . .
H15C H 0.1532 1.0818 0.2717 0.036 Uiso 1 1 calc R . .
C16 C 0.15132(8) 1.0913(4) 0.15489(16) 0.0248(10) Uani 1 1 d . . .
H16A H 0.1499 1.0317 0.1290 0.037 Uiso 1 1 calc R . .
H16B H 0.1664 1.1340 0.1527 0.037 Uiso 1 1 calc R . .
H16C H 0.1386 1.1518 0.1528 0.037 Uiso 1 1 calc R . .
C17 C 0.21346(7) 1.0006(4) 0.21581(15) 0.0203(9) Uani 1 1 d . . .
C18 C 0.20515(8) 1.0418(4) 0.26428(15) 0.0259(10) Uani 1 1 d . . .
H18A H 0.1956 1.1167 0.2612 0.039 Uiso 1 1 calc R . .
H18B H 0.2188 1.0591 0.2843 0.039 Uiso 1 1 calc R . .
H18C H 0.1957 0.9760 0.2786 0.039 Uiso 1 1 calc R . .
C19 C 0.22387(8) 1.1165(4) 0.19198(16) 0.0262(10) Uani 1 1 d . . .
H19A H 0.2116 1.1788 0.1880 0.039 Uiso 1 1 calc R . .
H19B H 0.2303 1.0940 0.1611 0.039 Uiso 1 1 calc R . .
H19C H 0.2364 1.1504 0.2117 0.039 Uiso 1 1 calc R . .
C20 C 0.23258(7) 0.9022(4) 0.22532(17) 0.0269(10) Uani 1 1 d . . .
H20A H 0.2463 0.9419 0.2397 0.040 Uiso 1 1 calc R . .
H20B H 0.2372 0.8634 0.1956 0.040 Uiso 1 1 calc R . .
H20C H 0.2264 0.8391 0.2467 0.040 Uiso 1 1 calc R . .
C21 C 0.21376(8) 0.9015(4) 0.09991(15) 0.0238(10) Uani 1 1 d . . .
C22 C 0.20856(9) 1.0239(4) 0.07355(17) 0.0330(12) Uani 1 1 d . . .
H22A H 0.2121 1.0941 0.0942 0.049 Uiso 1 1 calc R . .
H22B H 0.1920 1.0265 0.0646 0.049 Uiso 1 1 calc R . .
H22C H 0.2183 1.0287 0.0452 0.049 Uiso 1 1 calc R . .
C23 C 0.24023(8) 0.8929(5) 0.11017(17) 0.0316(11) Uani 1 1 d . . .
H23A H 0.2437 0.8131 0.1250 0.047 Uiso 1 1 calc R . .
H23B H 0.2448 0.9600 0.1315 0.047 Uiso 1 1 calc R . .
H23C H 0.2490 0.9001 0.0806 0.047 Uiso 1 1 calc R . .
C24 C 0.20866(8) 0.7952(5) 0.06529(17) 0.0319(11) Uani 1 1 d . . .
H24A H 0.2183 0.8053 0.0370 0.048 Uiso 1 1 calc R . .
H24B H 0.1920 0.7966 0.0565 0.048 Uiso 1 1 calc R . .
H24C H 0.2124 0.7160 0.0803 0.048 Uiso 1 1 calc R . .
C25 C 0.12743(7) 0.7706(4) 0.07825(15) 0.0226(9) Uani 1 1 d . . .
C26 C 0.10907(8) 0.8728(5) 0.08646(17) 0.0323(11) Uani 1 1 d . . .
H26A H 0.1170 0.9488 0.0966 0.048 Uiso 1 1 calc R . .
H26B H 0.0980 0.8462 0.1109 0.048 Uiso 1 1 calc R . .
H26C H 0.1005 0.8884 0.0571 0.048 Uiso 1 1 calc R . .
C27 C 0.14494(8) 0.8211(5) 0.04213(16) 0.0310(11) Uani 1 1 d . . .
H27A H 0.1562 0.7564 0.0339 0.047 Uiso 1 1 calc R . .
H27B H 0.1533 0.8921 0.0556 0.047 Uiso 1 1 calc R . .
H27C H 0.1365 0.8472 0.0138 0.047 Uiso 1 1 calc R . .
C28 C 0.11582(9) 0.6591(5) 0.05497(17) 0.0360(12) Uani 1 1 d . . .
H28A H 0.1097 0.6831 0.0241 0.054 Uiso 1 1 calc R . .
H28B H 0.1029 0.6296 0.0748 0.054 Uiso 1 1 calc R . .
H28C H 0.1274 0.5929 0.0511 0.054 Uiso 1 1 calc R . .
C29 C 0.11901(7) 0.5797(4) 0.17717(15) 0.0213(9) Uani 1 1 d . . .
C30 C 0.09594(7) 0.6533(4) 0.17311(18) 0.0307(11) Uani 1 1 d . . .
H30A H 0.0833 0.6072 0.1885 0.046 Uiso 1 1 calc R . .
H30B H 0.0921 0.6655 0.1398 0.046 Uiso 1 1 calc R . .
H30C H 0.0978 0.7339 0.1884 0.046 Uiso 1 1 calc R . .
C31 C 0.11655(8) 0.4601(4) 0.14800(16) 0.0263(10) Uani 1 1 d . . .
H31A H 0.1304 0.4077 0.1530 0.039 Uiso 1 1 calc R . .
H31B H 0.1153 0.4811 0.1145 0.039 Uiso 1 1 calc R . .
H31C H 0.1024 0.4154 0.1579 0.039 Uiso 1 1 calc R . .
C32 C 0.12122(8) 0.5443(4) 0.22878(16) 0.0291(11) Uani 1 1 d . . .
H32A H 0.1085 0.4874 0.2372 0.044 Uiso 1 1 calc R . .
H32B H 0.1202 0.6189 0.2483 0.044 Uiso 1 1 calc R . .
H32C H 0.1364 0.5040 0.2341 0.044 Uiso 1 1 calc R . .
C33 C 0.18178(7) 0.5530(4) 0.17492(15) 0.0180(9) Uani 1 1 d . . .
C34 C 0.18067(8) 0.5199(4) 0.12254(15) 0.0238(10) Uani 1 1 d . . .
H34A H 0.1929 0.4591 0.1152 0.036 Uiso 1 1 calc R . .
H34B H 0.1832 0.5945 0.1036 0.036 Uiso 1 1 calc R . .
H34C H 0.1653 0.4848 0.1152 0.036 Uiso 1 1 calc R . .
C35 C 0.17656(8) 0.4336(4) 0.20201(16) 0.0228(9) Uani 1 1 d . . .
H35A H 0.1615 0.3997 0.1916 0.034 Uiso 1 1 calc R . .
H35B H 0.1758 0.4515 0.2358 0.034 Uiso 1 1 calc R . .
H35C H 0.1890 0.3732 0.1960 0.034 Uiso 1 1 calc R . .
C36 C 0.20702(7) 0.5925(4) 0.18630(16) 0.0220(9) Uani 1 1 d . . .
H36A H 0.2080 0.6189 0.2193 0.033 Uiso 1 1 calc R . .
H36B H 0.2116 0.6613 0.1658 0.033 Uiso 1 1 calc R . .
H36C H 0.2176 0.5226 0.1812 0.033 Uiso 1 1 calc R . .
C37 C 0.15103(7) 0.4782(4) 0.36744(14) 0.0170(9) Uani 1 1 d . . .
C38 C 0.12647(7) 0.5341(4) 0.36219(15) 0.0207(9) Uani 1 1 d . . .
H38A H 0.1253 0.5761 0.3317 0.031 Uiso 1 1 calc R . .
H38B H 0.1237 0.5937 0.3876 0.031 Uiso 1 1 calc R . .
H38C H 0.1147 0.4681 0.3639 0.031 Uiso 1 1 calc R . .
C39 C 0.15338(8) 0.3795(4) 0.32932(15) 0.0242(10) Uani 1 1 d . . .
H39A H 0.1394 0.3268 0.3294 0.036 Uiso 1 1 calc R . .
H39B H 0.1673 0.3289 0.3356 0.036 Uiso 1 1 calc R . .
H39C H 0.1549 0.4194 0.2985 0.036 Uiso 1 1 calc R . .
C40 C 0.15268(7) 0.4099(4) 0.41499(15) 0.0214(9) Uani 1 1 d . . .
H40A H 0.1402 0.3477 0.4169 0.032 Uiso 1 1 calc R . .
H40B H 0.1509 0.4694 0.4408 0.032 Uiso 1 1 calc R . .
H40C H 0.1680 0.3691 0.4175 0.032 Uiso 1 1 calc R . .
C41 C 0.21450(7) 0.5035(4) 0.35279(15) 0.0196(9) Uani 1 1 d . . .
C42 C 0.20603(7) 0.4629(4) 0.30424(15) 0.0243(10) Uani 1 1 d . . .
H42A H 0.1962 0.5281 0.2905 0.036 Uiso 1 1 calc R . .
H42B H 0.1969 0.3867 0.3072 0.036 Uiso 1 1 calc R . .
H42C H 0.2196 0.4480 0.2838 0.036 Uiso 1 1 calc R . .
C43 C 0.22502(8) 0.3873(4) 0.37619(16) 0.0261(10) Uani 1 1 d . . .
H43A H 0.2127 0.3252 0.3805 0.039 Uiso 1 1 calc R . .
H43B H 0.2316 0.4096 0.4069 0.039 Uiso 1 1 calc R . .
H43C H 0.2374 0.3534 0.3560 0.039 Uiso 1 1 calc R . .
C44 C 0.23331(7) 0.6030(4) 0.34324(16) 0.0253(10) Uani 1 1 d . . .
H44A H 0.2469 0.5647 0.3282 0.038 Uiso 1 1 calc R . .
H44B H 0.2381 0.6409 0.3731 0.038 Uiso 1 1 calc R . .
H44C H 0.2268 0.6667 0.3224 0.038 Uiso 1 1 calc R . .
C45 C 0.21483(7) 0.6009(4) 0.46931(15) 0.0190(9) Uani 1 1 d . . .
C46 C 0.21004(8) 0.4789(4) 0.49543(16) 0.0271(10) Uani 1 1 d . . .
H46A H 0.1935 0.4755 0.5048 0.041 Uiso 1 1 calc R . .
H46B H 0.2200 0.4743 0.5235 0.041 Uiso 1 1 calc R . .
H46C H 0.2136 0.4091 0.4746 0.041 Uiso 1 1 calc R . .
C47 C 0.24138(7) 0.6095(5) 0.45867(17) 0.0304(11) Uani 1 1 d . . .
H47A H 0.2458 0.5443 0.4364 0.046 Uiso 1 1 calc R . .
H47B H 0.2503 0.5992 0.4880 0.046 Uiso 1 1 calc R . .
H47C H 0.2449 0.6905 0.4449 0.046 Uiso 1 1 calc R . .
C48 C 0.21019(8) 0.7069(4) 0.50367(16) 0.0271(10) Uani 1 1 d . . .
H48A H 0.2140 0.7858 0.4885 0.041 Uiso 1 1 calc R . .
H48B H 0.2200 0.6963 0.5317 0.041 Uiso 1 1 calc R . .
H48C H 0.1936 0.7065 0.5128 0.041 Uiso 1 1 calc R . .
C49 C 0.12845(7) 0.7242(4) 0.49210(15) 0.0212(9) Uani 1 1 d . . .
C50 C 0.11004(7) 0.6231(4) 0.48300(16) 0.0256(10) Uani 1 1 d . . .
H50A H 0.1178 0.5492 0.4705 0.038 Uiso 1 1 calc R . .
H50B H 0.0985 0.6533 0.4602 0.038 Uiso 1 1 calc R . .
H50C H 0.1021 0.6025 0.5126 0.038 Uiso 1 1 calc R . .
C51 C 0.14615(8) 0.6721(4) 0.52761(15) 0.0270(10) Uani 1 1 d . . .
H51A H 0.1575 0.7364 0.5359 0.041 Uiso 1 1 calc R . .
H51B H 0.1544 0.6015 0.5136 0.041 Uiso 1 1 calc R . .
H51C H 0.1379 0.6452 0.5560 0.041 Uiso 1 1 calc R . .
C52 C 0.11697(8) 0.8346(4) 0.51715(16) 0.0270(10) Uani 1 1 d . . .
H52A H 0.1117 0.8092 0.5486 0.040 Uiso 1 1 calc R . .
H52B H 0.1035 0.8631 0.4988 0.040 Uiso 1 1 calc R . .
H52C H 0.1284 0.9019 0.5201 0.040 Uiso 1 1 calc R . .
C53 C 0.11934(7) 0.9189(4) 0.39498(15) 0.0197(9) Uani 1 1 d . . .
C54 C 0.09626(7) 0.8466(4) 0.40078(16) 0.0256(10) Uani 1 1 d . . .
H54A H 0.0833 0.8947 0.3874 0.038 Uiso 1 1 calc R . .
H54B H 0.0933 0.8319 0.4343 0.038 Uiso 1 1 calc R . .
H54C H 0.0975 0.7672 0.3843 0.038 Uiso 1 1 calc R . .
C55 C 0.11750(8) 1.0389(4) 0.42453(16) 0.0249(10) Uani 1 1 d . . .
H55A H 0.1310 1.0923 0.4177 0.037 Uiso 1 1 calc R . .
H55B H 0.1174 1.0179 0.4581 0.037 Uiso 1 1 calc R . .
H55C H 0.1030 1.0825 0.4165 0.037 Uiso 1 1 calc R . .
C56 C 0.12074(8) 0.9547(4) 0.34303(15) 0.0252(10) Uani 1 1 d . . .
H56A H 0.1203 0.8799 0.3236 0.038 Uiso 1 1 calc R . .
H56B H 0.1354 0.9995 0.3372 0.038 Uiso 1 1 calc R . .
H56C H 0.1074 1.0077 0.3350 0.038 Uiso 1 1 calc R . .
C57 C 0.18195(7) 0.9489(4) 0.39469(15) 0.0194(9) Uani 1 1 d . . .
C58 C 0.18120(8) 0.9825(4) 0.44745(15) 0.0237(10) Uani 1 1 d . . .
H58A H 0.1929 1.0466 0.4540 0.036 Uiso 1 1 calc R . .
H58B H 0.1847 0.9088 0.4663 0.036 Uiso 1 1 calc R . .
H58C H 0.1656 1.0135 0.4555 0.036 Uiso 1 1 calc R . .
C59 C 0.17616(8) 1.0685(4) 0.36777(16) 0.0226(9) Uani 1 1 d . . .
H59A H 0.1613 1.1021 0.3792 0.034 Uiso 1 1 calc R . .
H59B H 0.1749 1.0503 0.3341 0.034 Uiso 1 1 calc R . .
H59C H 0.1887 1.1292 0.3729 0.034 Uiso 1 1 calc R . .
C60 C 0.20722(7) 0.9115(4) 0.38245(16) 0.0222(9) Uani 1 1 d . . .
H60A H 0.2080 0.8856 0.3494 0.033 Uiso 1 1 calc R . .
H60B H 0.2121 0.8427 0.4027 0.033 Uiso 1 1 calc R . .
H60C H 0.2177 0.9821 0.3874 0.033 Uiso 1 1 calc R . .
C61 C 0.00162(7) 0.1293(3) 0.34142(15) 0.0173(8) Uani 1 1 d . . .
C62 C -0.02193(7) 0.1116(4) 0.37135(15) 0.0187(9) Uani 1 1 d . . .
C63 C -0.01949(7) 0.1770(4) 0.41237(14) 0.0176(9) Uani 1 1 d . . .
C64 C 0.03370(7) 0.3424(4) 0.39741(14) 0.0170(9) Uani 1 1 d . . .
C65 C 0.03027(7) 0.4062(4) 0.35598(14) 0.0173(9) Uani 1 1 d . . .
C66 C 0.00408(7) 0.3831(3) 0.34000(14) 0.0153(8) Uani 1 1 d . . .
C67 C 0.01948(7) 0.0193(4) 0.34271(15) 0.0190(9) Uani 1 1 d . . .
C68 C 0.04414(7) 0.0694(4) 0.33169(16) 0.0232(10) Uani 1 1 d . . .
H68A H 0.0554 0.0010 0.3318 0.035 Uiso 1 1 calc R . .
H68B H 0.0486 0.1302 0.3556 0.035 Uiso 1 1 calc R . .
H68C H 0.0441 0.1089 0.3006 0.035 Uiso 1 1 calc R . .
C69 C 0.01450(8) -0.0820(4) 0.30665(16) 0.0237(10) Uani 1 1 d . . .
H69A H 0.0270 -0.1439 0.3077 0.036 Uiso 1 1 calc R . .
H69B H 0.0138 -0.0456 0.2751 0.036 Uiso 1 1 calc R . .
H69C H -0.0005 -0.1215 0.3140 0.036 Uiso 1 1 calc R . .
C70 C 0.02025(8) -0.0414(4) 0.39174(16) 0.0257(10) Uani 1 1 d . . .
H70A H 0.0051 -0.0797 0.3985 0.039 Uiso 1 1 calc R . .
H70B H 0.0237 0.0217 0.4156 0.039 Uiso 1 1 calc R . .
H70C H 0.0325 -0.1047 0.3923 0.039 Uiso 1 1 calc R . .
C71 C -0.04333(7) 0.0353(4) 0.35368(15) 0.0207(9) Uani 1 1 d . . .
C72 C -0.04364(8) 0.0269(5) 0.29978(16) 0.0294(11) Uani 1 1 d . . .
H72A H -0.0562 -0.0294 0.2898 0.044 Uiso 1 1 calc R . .
H72B H -0.0285 -0.0045 0.2886 0.044 Uiso 1 1 calc R . .
H72C H -0.0464 0.1092 0.2865 0.044 Uiso 1 1 calc R . .
C73 C -0.04267(8) -0.0976(4) 0.37356(17) 0.0289(11) Uani 1 1 d . . .
H73A H -0.0436 -0.0946 0.4080 0.043 Uiso 1 1 calc R . .
H73B H -0.0280 -0.1378 0.3641 0.043 Uiso 1 1 calc R . .
H73C H -0.0560 -0.1446 0.3612 0.043 Uiso 1 1 calc R . .
C74 C -0.06675(7) 0.0952(4) 0.36664(17) 0.0275(10) Uani 1 1 d . . .
H74A H -0.0669 0.1812 0.3557 0.041 Uiso 1 1 calc R . .
H74B H -0.0688 0.0934 0.4009 0.041 Uiso 1 1 calc R . .
H74C H -0.0796 0.0495 0.3516 0.041 Uiso 1 1 calc R . .
C75 C -0.03300(7) 0.1909(4) 0.45915(15) 0.0213(9) Uani 1 1 d . . .
C76 C -0.01535(7) 0.2385(4) 0.49635(15) 0.0256(10) Uani 1 1 d . . .
H76A H -0.0025 0.1788 0.4997 0.038 Uiso 1 1 calc R . .
H76B H -0.0233 0.2483 0.5267 0.038 Uiso 1 1 calc R . .
H76C H -0.0090 0.3184 0.4862 0.038 Uiso 1 1 calc R . .
C77 C -0.05297(7) 0.2866(4) 0.45721(16) 0.0251(10) Uani 1 1 d . . .
H77A H -0.0465 0.3680 0.4493 0.038 Uiso 1 1 calc R . .
H77B H -0.0607 0.2907 0.4879 0.038 Uiso 1 1 calc R . .
H77C H -0.0644 0.2620 0.4331 0.038 Uiso 1 1 calc R . .
C78 C -0.04244(8) 0.0685(4) 0.47878(16) 0.0287(11) Uani 1 1 d . . .
H78A H -0.0560 0.0420 0.4602 0.043 Uiso 1 1 calc R . .
H78B H -0.0472 0.0800 0.5117 0.043 Uiso 1 1 calc R . .
H78C H -0.0302 0.0052 0.4770 0.043 Uiso 1 1 calc R . .
C79 C 0.05204(7) 0.3347(4) 0.43689(15) 0.0202(9) Uani 1 1 d . . .
C80 C 0.04895(8) 0.2120(4) 0.46355(17) 0.0286(11) Uani 1 1 d . . .
H80A H 0.0324 0.2016 0.4722 0.043 Uiso 1 1 calc R . .
H80B H 0.0586 0.2130 0.4921 0.043 Uiso 1 1 calc R . .
H80C H 0.0538 0.1433 0.4433 0.043 Uiso 1 1 calc R . .
C81 C 0.04673(8) 0.4410(4) 0.47119(17) 0.0308(11) Uani 1 1 d . . .
H81A H 0.0488 0.5203 0.4550 0.046 Uiso 1 1 calc R . .
H81B H 0.0575 0.4365 0.4981 0.046 Uiso 1 1 calc R . .
H81C H 0.0305 0.4339 0.4824 0.046 Uiso 1 1 calc R . .
C82 C 0.07838(8) 0.3389(5) 0.42444(17) 0.0294(11) Uani 1 1 d . . .
H82A H 0.0823 0.2688 0.4040 0.044 Uiso 1 1 calc R . .
H82B H 0.0877 0.3341 0.4534 0.044 Uiso 1 1 calc R . .
H82C H 0.0819 0.4164 0.4080 0.044 Uiso 1 1 calc R . .
C83 C 0.04874(7) 0.4784(4) 0.32736(15) 0.0203(9) Uani 1 1 d . . .
C84 C 0.05847(8) 0.5878(4) 0.35610(16) 0.0284(11) Uani 1 1 d . . .
H84A H 0.0703 0.6315 0.3375 0.043 Uiso 1 1 calc R . .
H84B H 0.0656 0.5568 0.3852 0.043 Uiso 1 1 calc R . .
H84C H 0.0457 0.6447 0.3639 0.043 Uiso 1 1 calc R . .
C85 C 0.06812(7) 0.3886(4) 0.31116(16) 0.0268(10) Uani 1 1 d . . .
H85A H 0.0621 0.3356 0.2859 0.040 Uiso 1 1 calc R . .
H85B H 0.0731 0.3371 0.3378 0.040 Uiso 1 1 calc R . .
H85C H 0.0816 0.4359 0.2995 0.040 Uiso 1 1 calc R . .
C86 C 0.03921(8) 0.5350(4) 0.28182(15) 0.0254(10) Uani 1 1 d . . .
H86A H 0.0523 0.5608 0.2618 0.038 Uiso 1 1 calc R . .
H86B H 0.0295 0.6071 0.2894 0.038 Uiso 1 1 calc R . .
H86C H 0.0297 0.4735 0.2651 0.038 Uiso 1 1 calc R . .
C87 C -0.01422(7) 0.4884(4) 0.35082(15) 0.0193(9) Uani 1 1 d . . .
C88 C -0.01171(8) 0.5314(4) 0.40245(16) 0.0254(10) Uani 1 1 d . . .
H88A H -0.0235 0.5947 0.4092 0.038 Uiso 1 1 calc R . .
H88B H 0.0040 0.5661 0.4073 0.038 Uiso 1 1 calc R . .
H88C H -0.0140 0.4607 0.4236 0.038 Uiso 1 1 calc R . .
C89 C -0.01189(8) 0.6060(4) 0.32061(17) 0.0282(10) Uani 1 1 d . . .
H89A H -0.0105 0.5828 0.2874 0.042 Uiso 1 1 calc R . .
H89B H 0.0021 0.6519 0.3303 0.042 Uiso 1 1 calc R . .
H89C H -0.0258 0.6580 0.3250 0.042 Uiso 1 1 calc R . .
C90 C -0.03886(7) 0.4354(4) 0.34413(16) 0.0223(9) Uani 1 1 d . . .
H90A H -0.0505 0.4977 0.3531 0.033 Uiso 1 1 calc R . .
H90B H -0.0407 0.3619 0.3640 0.033 Uiso 1 1 calc R . .
H90C H -0.0411 0.4126 0.3110 0.033 Uiso 1 1 calc R . .
O1 O 0.18691(4) 0.7518(3) 0.28467(9) 0.0158(6) Uani 1 1 d . . .
O2 O 0.14607(4) 0.7504(3) 0.28523(9) 0.0159(6) Uani 1 1 d . . .
O3 O -0.02045(4) 0.2557(2) 0.25154(9) 0.0157(6) Uani 1 1 d . . .
Si1 Si 0.168185(19) 0.80875(10) 0.14994(4) 0.0155(2) Uani 1 1 d . . .
Si2 Si 0.166207(19) 0.76832(10) 0.24214(4) 0.0144(2) Uani 1 1 d . . .
Si3 Si 0.166566(18) 0.73384(10) 0.32791(4) 0.0141(2) Uani 1 1 d . . .
Si4 Si 0.169184(19) 0.69234(10) 0.41998(4) 0.0143(2) Uani 1 1 d . . .
Si5 Si 0.005940(18) 0.25761(10) 0.38640(4) 0.0155(2) Uani 1 1 d . . .
Si6 Si 0.000875(18) 0.25545(10) 0.29340(4) 0.0149(2) Uani 1 1 d . . .

loop_
_atom_site_aniso_label
_atom_site_aniso_U_11
_atom_site_aniso_U_22
_atom_site_aniso_U_33
_atom_site_aniso_U_23
_atom_site_aniso_U_13
_atom_site_aniso_U_12
C1 0.0108(19) 0.017(2) 0.019(2) 0.0041(17) -0.0036(16) 0.0009(16)
C2 0.017(2) 0.015(2) 0.020(2) 0.0028(16) 0.0007(17) -0.0010(16)
C3 0.019(2) 0.014(2) 0.019(2) 0.0052(17) -0.0018(17) 0.0005(16)
C4 0.0142(19) 0.022(2) 0.019(2) -0.0051(18) -0.0018(16) 0.0015(17)
C5 0.015(2) 0.018(2) 0.018(2) -0.0046(17) 0.0002(17) 0.0005(16)
C6 0.021(2) 0.0079(19) 0.017(2) 0.0004(15) 0.0009(17) -0.0027(16)
C7 0.0124(18) 0.0096(18) 0.017(2) -0.0010(15) 0.0032(16) 0.0007(15)
C8 0.015(2) 0.016(2) 0.022(2) 0.0037(17) -0.0007(17) 0.0004(16)
C9 0.0156(19) 0.014(2) 0.016(2) 0.0023(16) 0.0009(16) 0.0029(16)
C10 0.0157(19) 0.016(2) 0.016(2) -0.0031(17) -0.0017(16) 0.0002(16)
C11 0.018(2) 0.014(2) 0.020(2) -0.0054(17) -0.0003(17) -0.0015(16)
C12 0.0123(19) 0.0130(19) 0.020(2) 0.0003(16) 0.0009(16) 0.0003(15)
C13 0.015(2) 0.019(2) 0.021(2) -0.0008(18) -0.0010(17) 0.0027(17)
C14 0.022(2) 0.023(2) 0.025(2) 0.002(2) -0.0016(19) 0.0048(18)
C15 0.025(2) 0.021(2) 0.026(2) -0.0025(18) -0.0027(19) 0.0052(18)
C16 0.028(2) 0.021(2) 0.025(2) 0.0025(19) -0.001(2) 0.0021(19)
C17 0.018(2) 0.021(2) 0.022(2) 0.0008(17) -0.0009(17) -0.0068(18)
C18 0.025(2) 0.031(3) 0.022(2) -0.0040(19) -0.0031(19) -0.008(2)
C19 0.028(2) 0.022(2) 0.028(3) 0.0025(19) 0.001(2) -0.0091(19)
C20 0.022(2) 0.029(3) 0.030(3) 0.001(2) -0.005(2) -0.0012(19)
C21 0.027(2) 0.025(2) 0.020(2) 0.0022(18) 0.0055(18) -0.0016(19)
C22 0.041(3) 0.033(3) 0.024(3) 0.009(2) 0.008(2) -0.002(2)
C23 0.026(2) 0.041(3) 0.027(3) -0.002(2) 0.007(2) 0.000(2)
C24 0.032(3) 0.037(3) 0.027(3) -0.009(2) 0.012(2) -0.005(2)
C25 0.024(2) 0.026(2) 0.018(2) -0.0013(18) -0.0066(18) 0.0019(18)
C26 0.028(3) 0.038(3) 0.031(3) 0.003(2) -0.008(2) 0.004(2)
C27 0.033(3) 0.041(3) 0.020(2) 0.003(2) -0.003(2) 0.003(2)
C28 0.048(3) 0.033(3) 0.027(3) -0.003(2) -0.018(2) -0.002(2)
C29 0.020(2) 0.021(2) 0.022(2) -0.0030(18) 0.0000(18) -0.0039(18)
C30 0.020(2) 0.033(3) 0.039(3) -0.002(2) 0.003(2) -0.002(2)
C31 0.026(2) 0.026(2) 0.027(3) -0.003(2) -0.0016(19) -0.0068(19)
C32 0.028(2) 0.034(3) 0.026(3) 0.000(2) 0.001(2) -0.014(2)
C33 0.020(2) 0.016(2) 0.018(2) -0.0002(16) 0.0030(17) 0.0033(17)
C34 0.030(2) 0.022(2) 0.020(2) -0.0037(18) 0.0033(19) 0.0044(19)
C35 0.026(2) 0.019(2) 0.024(2) -0.0003(18) 0.0003(19) 0.0020(18)
C36 0.023(2) 0.019(2) 0.024(2) 0.0021(18) 0.0003(18) 0.0073(18)
C37 0.021(2) 0.014(2) 0.016(2) 0.0005(16) 0.0025(17) -0.0030(16)
C38 0.016(2) 0.022(2) 0.024(2) 0.0031(18) 0.0017(18) -0.0031(17)
C39 0.030(2) 0.018(2) 0.025(2) -0.0041(18) 0.0027(19) -0.0044(19)
C40 0.024(2) 0.016(2) 0.024(2) 0.0015(18) 0.0025(18) -0.0051(18)
C41 0.020(2) 0.019(2) 0.020(2) 0.0003(17) 0.0004(17) 0.0020(17)
C42 0.021(2) 0.030(3) 0.022(2) -0.0040(19) 0.0021(18) 0.0069(19)
C43 0.022(2) 0.025(2) 0.032(3) 0.000(2) -0.002(2) 0.0057(19)
C44 0.022(2) 0.030(2) 0.024(2) 0.000(2) 0.0059(19) 0.0021(19)
C45 0.018(2) 0.021(2) 0.018(2) 0.0004(17) -0.0027(17) 0.0042(17)
C46 0.030(2) 0.029(3) 0.022(2) 0.003(2) -0.008(2) 0.000(2)
C47 0.022(2) 0.041(3) 0.028(3) -0.003(2) -0.006(2) -0.001(2)
C48 0.022(2) 0.036(3) 0.024(2) -0.005(2) -0.0079(19) 0.007(2)
C49 0.021(2) 0.024(2) 0.019(2) 0.0004(18) 0.0029(17) 0.0013(18)
C50 0.024(2) 0.023(2) 0.029(3) 0.0046(19) 0.006(2) 0.0016(19)
C51 0.029(2) 0.034(3) 0.018(2) 0.008(2) 0.0046(19) -0.001(2)
C52 0.032(3) 0.027(3) 0.022(2) -0.002(2) 0.006(2) 0.001(2)
C53 0.017(2) 0.018(2) 0.025(2) -0.0031(18) -0.0030(17) 0.0031(17)
C54 0.019(2) 0.028(2) 0.030(3) 0.000(2) -0.0013(19) 0.0057(19)
C55 0.029(2) 0.018(2) 0.028(3) -0.0011(19) 0.000(2) 0.0060(18)
C56 0.023(2) 0.032(3) 0.020(2) 0.001(2) -0.0031(19) 0.0094(19)
C57 0.023(2) 0.014(2) 0.022(2) 0.0016(17) -0.0005(18) -0.0019(17)
C58 0.024(2) 0.023(2) 0.024(2) -0.0015(19) -0.0026(19) -0.0028(19)
C59 0.025(2) 0.018(2) 0.024(2) 0.0024(18) 0.0022(19) -0.0010(18)
C60 0.020(2) 0.021(2) 0.026(2) 0.0006(19) -0.0025(18) -0.0013(17)
C61 0.019(2) 0.0131(19) 0.020(2) 0.0011(16) -0.0003(17) -0.0004(16)
C62 0.020(2) 0.016(2) 0.020(2) 0.0054(17) 0.0002(17) 0.0022(17)
C63 0.016(2) 0.017(2) 0.019(2) 0.0012(17) 0.0005(17) 0.0029(16)
C64 0.016(2) 0.017(2) 0.018(2) -0.0025(16) 0.0026(16) -0.0004(16)
C65 0.019(2) 0.017(2) 0.016(2) -0.0017(16) 0.0016(17) -0.0010(17)
C66 0.0129(19) 0.0113(19) 0.022(2) 0.0001(16) 0.0002(16) -0.0016(15)
C67 0.019(2) 0.016(2) 0.022(2) -0.0011(17) 0.0015(18) 0.0029(17)
C68 0.023(2) 0.024(2) 0.023(2) 0.0005(18) -0.0031(18) 0.0004(18)
C69 0.028(2) 0.019(2) 0.025(2) -0.0022(18) 0.0027(19) 0.0000(18)
C70 0.027(2) 0.024(2) 0.027(3) 0.0026(19) 0.002(2) 0.0056(19)
C71 0.021(2) 0.019(2) 0.023(2) -0.0022(18) 0.0008(18) -0.0028(17)
C72 0.026(2) 0.038(3) 0.025(2) -0.004(2) 0.000(2) -0.012(2)
C73 0.033(3) 0.021(2) 0.033(3) -0.001(2) 0.005(2) -0.006(2)
C74 0.027(2) 0.027(2) 0.029(3) -0.004(2) -0.001(2) -0.004(2)
C75 0.022(2) 0.022(2) 0.020(2) -0.0013(18) 0.0039(18) -0.0032(18)
C76 0.021(2) 0.034(3) 0.021(2) 0.001(2) 0.0020(18) -0.003(2)
C77 0.017(2) 0.032(3) 0.025(2) -0.005(2) 0.0027(18) -0.0010(18)
C78 0.036(3) 0.028(3) 0.022(2) 0.0026(19) 0.005(2) -0.002(2)
C79 0.018(2) 0.023(2) 0.020(2) 0.0015(18) -0.0041(17) -0.0010(17)
C80 0.026(2) 0.031(3) 0.029(3) 0.007(2) -0.005(2) -0.004(2)
C81 0.034(3) 0.032(3) 0.026(3) -0.006(2) -0.005(2) 0.002(2)
C82 0.025(2) 0.033(3) 0.030(3) 0.006(2) -0.006(2) -0.003(2)
C83 0.015(2) 0.026(2) 0.020(2) 0.0025(18) -0.0027(17) -0.0043(17)
C84 0.032(3) 0.024(2) 0.029(3) 0.000(2) -0.004(2) -0.012(2)
C85 0.022(2) 0.032(3) 0.026(3) 0.003(2) 0.0032(19) -0.004(2)
C86 0.033(3) 0.024(2) 0.020(2) 0.0034(18) -0.0025(19) -0.006(2)
C87 0.022(2) 0.015(2) 0.020(2) -0.0005(17) 0.0001(17) 0.0031(17)
C88 0.027(2) 0.020(2) 0.029(3) -0.0021(19) 0.002(2) 0.0035(18)
C89 0.038(3) 0.016(2) 0.030(3) 0.0023(19) -0.003(2) 0.0040(19)
C90 0.021(2) 0.023(2) 0.024(2) 0.0014(18) -0.0030(18) 0.0057(18)
O1 0.0153(13) 0.0168(14) 0.0154(14) 0.0010(11) 0.0001(11) 0.0015(12)
O2 0.0153(13) 0.0187(14) 0.0138(14) -0.0013(11) 0.0000(11) -0.0022(12)
O3 0.0173(14) 0.0148(13) 0.0150(14) -0.0015(12) 0.0010(11) 0.0012(11)
Si1 0.0182(6) 0.0147(5) 0.0135(6) 0.0006(4) -0.0001(4) 0.0008(5)
Si2 0.0154(5) 0.0150(6) 0.0128(6) 0.0007(4) 0.0003(4) 0.0009(4)
Si3 0.0132(5) 0.0158(5) 0.0134(5) 0.0001(4) -0.0008(4) -0.0003(4)
Si4 0.0131(5) 0.0148(5) 0.0151(6) 0.0000(4) -0.0005(4) 0.0009(4)
Si5 0.0133(5) 0.0155(5) 0.0178(5) 0.0004(5) -0.0003(4) -0.0016(4)
Si6 0.0149(5) 0.0150(5) 0.0149(5) 0.0001(5) -0.0001(4) -0.0005(5)

loop_
_geom_bond_atom_site_label_1
_geom_bond_atom_site_label_2
_geom_bond_distance
_geom_bond_site_symmetry_2
_geom_bond_publ_flag
C1 C13 1.571(5) . ?
C1 C2 1.589(5) . ?
C1 Si1 1.899(4) . ?
C1 Si2 1.923(4) . ?
C2 C3 1.364(6) . ?
C2 C17 1.550(6) . ?
C2 Si1 2.284(4) . ?
C3 C21 1.542(6) . ?
C3 Si1 1.859(4) . ?
C4 C5 1.373(6) . ?
C4 C25 1.542(6) . ?
C4 Si1 1.859(4) . ?
C5 C29 1.557(6) . ?
C5 C6 1.596(5) . ?
C5 Si1 2.292(4) . ?
C6 C33 1.570(5) . ?
C6 Si1 1.900(4) . ?
C6 Si2 1.943(4) . ?
C7 C37 1.576(5) . ?
C7 C8 1.593(5) . ?
C7 Si4 1.895(4) . ?
C7 Si3 1.917(4) . ?
C8 C9 1.379(6) . ?
C8 C41 1.542(6) . ?
C8 Si4 2.297(4) . ?
C9 C45 1.533(5) . ?
C9 Si4 1.859(4) . ?
C10 C11 1.371(6) . ?
C10 C49 1.543(6) . ?
C10 Si4 1.854(4) . ?
C11 C53 1.556(6) . ?
C11 C12 1.602(5) . ?
C11 Si4 2.290(4) . ?
C12 C57 1.563(5) . ?
C12 Si4 1.903(4) . ?
C12 Si3 1.938(4) . ?
C13 C14 1.532(6) . ?
C13 C15 1.537(6) . ?
C13 C16 1.544(6) . ?
C17 C18 1.523(6) . ?
C17 C19 1.544(6) . ?
C17 C20 1.547(6) . ?
C21 C24 1.540(6) . ?
C21 C23 1.541(6) . ?
C21 C22 1.550(6) . ?
C25 C28 1.527(6) . ?
C25 C27 1.533(6) . ?
C25 C26 1.540(6) . ?
C29 C32 1.520(6) . ?
C29 C30 1.542(6) . ?
C29 C31 1.543(6) . ?
C33 C34 1.532(6) . ?
C33 C35 1.533(6) . ?
C33 C36 1.536(6) . ?
C37 C39 1.527(6) . ?
C37 C38 1.533(5) . ?
C37 C40 1.542(6) . ?
C41 C42 1.526(6) . ?
C41 C43 1.542(6) . ?
C41 C44 1.544(6) . ?
C45 C48 1.528(6) . ?
C45 C46 1.539(6) . ?
C45 C47 1.547(6) . ?
C49 C51 1.534(6) . ?
C49 C52 1.537(6) . ?
C49 C50 1.538(6) . ?
C53 C56 1.528(6) . ?
C53 C54 1.540(6) . ?
C53 C55 1.549(6) . ?
C57 C60 1.537(6) . ?
C57 C59 1.538(6) . ?
C57 C58 1.543(6) . ?
C61 C67 1.567(5) . ?
C61 C62 1.601(6) . ?
C61 Si5 1.902(4) . ?
C61 Si6 1.929(4) . ?
C62 C63 1.371(6) . ?
C62 C71 1.557(6) . ?
C62 Si5 2.281(4) . ?
C63 C75 1.543(6) . ?
C63 Si5 1.846(4) . ?
C64 C65 1.378(6) . ?
C64 C79 1.536(6) . ?
C64 Si5 1.856(4) . ?
C65 C83 1.543(6) . ?
C65 C66 1.582(5) . ?
C65 Si5 2.292(4) . ?
C66 C87 1.575(5) . ?
C66 Si5 1.895(4) . ?
C66 Si6 1.921(4) . ?
C67 C69 1.527(6) . ?
C67 C68 1.540(6) . ?
C67 C70 1.540(6) . ?
C71 C74 1.530(6) . ?
C71 C72 1.534(6) . ?
C71 C73 1.544(6) . ?
C75 C78 1.535(6) . ?
C75 C77 1.540(6) . ?
C75 C76 1.547(6) . ?
C79 C81 1.537(6) . ?
C79 C80 1.538(6) . ?
C79 C82 1.544(6) . ?
C83 C86 1.531(6) . ?
C83 C84 1.541(6) . ?
C83 C85 1.541(6) . ?
C87 C90 1.530(6) . ?
C87 C89 1.540(6) . ?
C87 C88 1.545(6) . ?
O1 Si2 1.699(3) . ?
O1 Si3 1.701(3) . ?
O2 Si2 1.690(3) . ?
O2 Si3 1.694(3) . ?
O3 Si6 1.696(3) 4 ?
O3 Si6 1.701(3) . ?
Si1 Si2 2.6577(16) . ?
Si2 Si3 2.4646(15) . ?
Si3 Si4 2.6577(16) . ?
Si5 Si6 2.6575(16) . ?
Si6 O3 1.696(3) 4 ?
Si6 Si6 2.468(2) 4 ?
